data_7005780
loop_
_publ_author_name
'Maria, Leonor'
'Cunha, Susana'
'Videira, Margarida'
'Gano, Lurdes'
'Paulo, Ant\'onio'
'Santos, Isabel C.'
'Santos, Isabel'

_publ_section_title
;
 Rhenium and technetium tricarbonyl complexes anchored by
 pyrazole-based tripods: novel lead structures for the design of
 myocardial imaging agents.
;
_journal_issue 28
_journal_name_full 'Dalton transactions (Cambridge, England : 2003)'
_journal_page_first 3010
_journal_page_last 3019
_journal_paper_doi 10.1039/b705226j
_journal_year 2007
_chemical_formula_sum 'C15 H14 Br Cl0 N6 O4 Re'
_chemical_formula_weight 608.43
_chemical_name_common '[Re(CO)3{MeOCH2C(pz)3}]Br (2)'
_chemical_name_systematic
;
?
;
_space_group_IT_number 56
_symmetry_cell_setting orthorhombic
_symmetry_space_group_name_Hall '-P 2bc 2ab'
_symmetry_space_group_name_H-M 'P b n b'
_atom_sites_solution_hydrogens geom
_atom_sites_solution_primary direct
_atom_sites_solution_secondary difmap
_audit_creation_method SHELXL-97
_cell_angle_alpha 90.000(5)
_cell_angle_beta 90.000(5)
_cell_angle_gamma 90.000(5)
_cell_formula_units_Z 8
_cell_length_a 11.376(5)
_cell_length_b 20.119(5)
_cell_length_c 23.566(5)
_cell_measurement_reflns_used 25
_cell_measurement_temperature 293(2)
_cell_measurement_theta_max 12
_cell_measurement_theta_min 8
_cell_volume 5394(3)
_computing_cell_refinement 'CAD4 Software (Enraf-Nonius,1994) '
_computing_data_collection 'CAD4 Software (Enraf-Nonius,1994) '
_computing_data_reduction 'XCAD4 (Harms & Wocadlo, 1995)'
_computing_molecular_graphics ORTEP3(Farrugia,1997)
_computing_publication_material 'WinGX (Farrugia, 1999)'
_computing_structure_refinement 'SHELXL-97 (Sheldrick, 1997)'
_computing_structure_solution 'SIR97 (Altomare, 1999)'
_diffrn_ambient_temperature 293(2)
_diffrn_measured_fraction_theta_full 0.994
_diffrn_measured_fraction_theta_max 0.994
_diffrn_measurement_device_type CAD4
_diffrn_measurement_method \w-2\q
_diffrn_radiation_monochromator graphite
_diffrn_radiation_source 'fine-focus sealed tube'
_diffrn_radiation_type MoK\a
_diffrn_radiation_wavelength 0.71069
_diffrn_reflns_av_R_equivalents 0.1621
_diffrn_reflns_av_sigmaI/netI 0.2110
_diffrn_reflns_limit_h_max 0
_diffrn_reflns_limit_h_min -13
_diffrn_reflns_limit_k_max 0
_diffrn_reflns_limit_k_min -23
_diffrn_reflns_limit_l_max 28
_diffrn_reflns_limit_l_min -28
_diffrn_reflns_number 9451
_diffrn_reflns_theta_full 25.02
_diffrn_reflns_theta_max 25.02
_diffrn_reflns_theta_min 1.99
_diffrn_standards_interval_count 300
_diffrn_standards_interval_time 3600
_diffrn_standards_number 5
_exptl_absorpt_coefficient_mu 6.011
_exptl_absorpt_correction_T_max 0.9921
_exptl_absorpt_correction_T_min 0.2774
_exptl_absorpt_correction_type psi-scan
_exptl_absorpt_process_details 'Psi-scan; North'
_exptl_crystal_colour colourless
_exptl_crystal_density_diffrn 1.499
_exptl_crystal_density_method 'not measured'
_exptl_crystal_description prism
_exptl_crystal_F_000 2304
_exptl_crystal_size_max 0.4
_exptl_crystal_size_mid 0.2
_exptl_crystal_size_min 0.2
_refine_diff_density_max 2.635
_refine_diff_density_min -1.133
_refine_diff_density_rms 0.314
_refine_ls_extinction_method none
_refine_ls_goodness_of_fit_ref 0.874
_refine_ls_hydrogen_treatment constr
_refine_ls_matrix_type full
_refine_ls_number_parameters 266
_refine_ls_number_reflns 4734
_refine_ls_number_restraints 0
_refine_ls_restrained_S_all 0.874
_refine_ls_R_factor_all 0.2386
_refine_ls_R_factor_gt 0.0960
_refine_ls_shift/su_max 2.374
_refine_ls_shift/su_mean 0.103
_refine_ls_structure_factor_coef Fsqd
_refine_ls_weighting_details 'calc w=1/[\s^2^(Fo^2^)+(0.1624P)^2^+0.0000P] where P=(Fo^2^+2Fc^2^)/3'
_refine_ls_weighting_scheme calc
_refine_ls_wR_factor_gt 0.2431
_refine_ls_wR_factor_ref 0.2973
_reflns_number_gt 1823
_reflns_number_total 4734
_reflns_threshold_expression >2sigma(I)
_cod_data_source_file b705226j.txt
_cod_data_source_block cad4b
_cod_database_code 7005780

loop_
_symmetry_equiv_pos_as_xyz
'x, y, z'
'-x, -y+1/2, z+1/2'
'x+1/2, -y+1/2, -z'
'-x+1/2, y, -z+1/2'
'-x, -y, -z'
'x, y-1/2, -z-1/2'
'-x-1/2, y-1/2, z'
'x-1/2, -y, z-1/2'

loop_
_atom_site_label
_atom_site_type_symbol
_atom_site_fract_x
_atom_site_fract_y
_atom_site_fract_z
_atom_site_U_iso_or_equiv
_atom_site_adp_type
_atom_site_occupancy
_atom_site_symmetry_multiplicity
_atom_site_calc_flag
_atom_site_refinement_flags
_atom_site_disorder_assembly
_atom_site_disorder_group
Re1 Re 0.75679(9) 0.03263(5) 0.11003(4) 0.0422(4) Uani 1 1 d . . .
Br1 Br 0.5254(3) 0.21580(16) 0.04366(14) 0.0655(9) Uani 1 1 d . . .
N1 N 0.6867(16) 0.0196(11) 0.0248(7) 0.036(5) Uani 1 1 d . . .
N3 N 0.6977(19) -0.1125(12) 0.0756(11) 0.055(7) Uani 1 1 d . . .
C2 C 0.820(3) 0.1183(13) 0.0938(11) 0.044(7) Uani 1 1 d . . .
N6 N 0.9014(16) -0.0189(10) 0.0725(9) 0.041(5) Uani 1 1 d . . .
N4 N 0.6926(19) -0.0662(11) 0.1207(8) 0.042(5) Uani 1 1 d . . .
C3 C 0.618(3) 0.0696(18) 0.1398(14) 0.080(11) Uani 1 1 d . . .
O2 O 0.855(2) 0.1689(10) 0.0832(11) 0.092(8) Uani 1 1 d . . .
C13 C 0.767(2) -0.0929(13) 0.0255(8) 0.042(7) Uani 1 1 d . . .
C1 C 0.824(3) 0.0346(18) 0.1841(11) 0.069(10) Uani 1 1 d . . .
C9 C 0.627(2) -0.0974(18) 0.1611(10) 0.060(9) Uani 1 1 d . . .
H9 H 0.6052 -0.0790 0.1958 0.072 Uiso 1 1 calc R . .
O1 O 0.870(2) 0.0393(15) 0.2232(11) 0.111(10) Uani 1 1 d . . .
N5 N 0.8892(18) -0.0779(11) 0.0421(8) 0.043(5) Uani 1 1 d . . .
C14 C 0.7788(19) -0.1612(15) -0.0132(14) 0.059(9) Uani 1 1 d . . .
H14A H 0.8251 -0.1947 0.0063 0.071 Uiso 1 1 calc R . .
H14B H 0.7021 -0.1796 -0.0221 0.071 Uiso 1 1 calc R . .
O3 O 0.5294(19) 0.0869(12) 0.1578(8) 0.080(7) Uani 1 1 d . . .
N2 N 0.706(2) -0.0408(10) -0.0014(8) 0.044(6) Uani 1 1 d . . .
O4 O 0.8352(18) -0.1395(12) -0.0618(9) 0.072(7) Uani 1 1 d . . .
C7 C 0.648(3) -0.1707(15) 0.0893(15) 0.064(9) Uani 1 1 d . . .
H7 H 0.6475 -0.2095 0.0679 0.077 Uiso 1 1 calc R . .
C4 C 0.628(2) 0.0523(15) -0.0166(16) 0.070(11) Uani 1 1 d . . .
H4 H 0.6094 0.0973 -0.0141 0.084 Uiso 1 1 calc R . .
C5 C 0.599(2) 0.0163(18) -0.0597(9) 0.057(10) Uani 1 1 d . . .
H5 H 0.5496 0.0286 -0.0894 0.068 Uiso 1 1 calc R . .
C8 C 0.596(3) -0.1605(13) 0.1429(16) 0.071(10) Uani 1 1 d . . .
H8 H 0.5496 -0.1908 0.1625 0.085 Uiso 1 1 calc R . .
C6 C 0.653(2) -0.0412(14) -0.0536(9) 0.044(7) Uani 1 1 d . . .
H6 H 0.6545 -0.0758 -0.0799 0.053 Uiso 1 1 calc R . .
C11 C 1.071(2) -0.0705(17) 0.0521(13) 0.066(10) Uani 1 1 d . . .
H11 H 1.1522 -0.0763 0.0489 0.079 Uiso 1 1 calc R . .
C15 C 0.837(3) -0.196(2) -0.0955(18) 0.104(14) Uani 1 1 d . . .
C10 C 0.989(2) -0.1114(14) 0.0318(9) 0.042(7) Uani 1 1 d . . .
H10 H 0.9978 -0.1528 0.0147 0.050 Uiso 1 1 calc R . .
C12 C 1.014(2) -0.0170(13) 0.0794(11) 0.049(7) Uani 1 1 d . . .
H12 H 1.0524 0.0159 0.0999 0.059 Uiso 1 1 calc R . .
O5 O 0.9236(15) -0.1538(9) 0.1865(6) 0.052(5) Uani 1 1 d . . .
C21 C 1.117(3) -0.2395(19) 0.2181(14) 0.080(10) Uiso 1 1 d . . .
C20 C 0.848(3) -0.2727(16) 0.2227(13) 0.063(8) Uiso 1 1 d . . .
O6 O 1.054(4) -0.275(2) 0.2345(16) 0.08(2) Uiso 0.67(7) 1 d P . .

loop_
_atom_site_aniso_label
_atom_site_aniso_U_11
_atom_site_aniso_U_22
_atom_site_aniso_U_33
_atom_site_aniso_U_23
_atom_site_aniso_U_13
_atom_site_aniso_U_12
Re1 0.0469(6) 0.0351(5) 0.0445(5) -0.0038(5) -0.0010(6) -0.0036(7)
Br1 0.068(2) 0.0472(17) 0.081(2) -0.0038(17) -0.0054(17) -0.0033(18)
N1 0.025(10) 0.053(16) 0.031(11) 0.000(10) 0.001(8) -0.004(11)
N3 0.047(13) 0.043(16) 0.076(18) 0.003(13) -0.024(12) -0.010(12)
C2 0.066(19) 0.019(15) 0.046(16) -0.011(11) 0.009(13) 0.001(14)
N6 0.029(11) 0.030(13) 0.063(14) 0.004(10) -0.015(10) 0.012(10)
N4 0.051(12) 0.034(12) 0.041(12) -0.003(10) -0.032(10) -0.011(11)
C3 0.06(2) 0.07(3) 0.11(3) -0.04(2) 0.052(19) 0.00(2)
O2 0.10(2) 0.022(12) 0.15(2) 0.011(13) 0.014(16) -0.009(13)
C13 0.057(17) 0.049(16) 0.020(11) -0.007(10) -0.010(11) 0.023(16)
C1 0.068(19) 0.12(3) 0.021(13) -0.013(17) -0.008(13) -0.02(2)
C9 0.046(16) 0.11(3) 0.026(14) 0.025(16) 0.005(12) -0.006(19)
O1 0.068(15) 0.18(3) 0.089(17) -0.060(18) -0.023(14) 0.000(18)
N5 0.049(13) 0.039(14) 0.041(11) -0.005(11) -0.009(10) -0.013(11)
C14 0.015(14) 0.050(18) 0.11(2) -0.038(19) 0.010(13) 0.003(12)
O3 0.076(15) 0.095(19) 0.069(14) -0.010(13) -0.002(12) -0.016(15)
N2 0.076(15) 0.026(12) 0.031(11) -0.004(9) -0.006(9) -0.008(11)
O4 0.066(14) 0.082(18) 0.069(14) -0.034(13) 0.013(11) 0.007(13)
C7 0.07(2) 0.038(18) 0.09(3) -0.004(17) -0.003(18) 0.014(17)
C4 0.024(14) 0.032(17) 0.15(3) 0.06(2) 0.023(18) 0.009(13)
C5 0.041(15) 0.11(3) 0.018(12) 0.005(15) -0.029(11) -0.017(18)
C8 0.059(19) 0.008(14) 0.14(3) 0.023(18) 0.000(19) -0.033(15)
C6 0.049(15) 0.055(19) 0.029(13) -0.010(13) -0.015(11) 0.038(15)
C11 0.022(13) 0.08(3) 0.09(2) 0.03(2) -0.018(14) 0.001(16)
C15 0.09(3) 0.10(3) 0.12(4) -0.03(3) 0.01(2) -0.04(3)
C10 0.031(14) 0.061(19) 0.033(14) 0.010(12) 0.004(10) 0.019(15)
C12 0.065(19) 0.027(16) 0.056(17) 0.001(13) -0.001(15) -0.011(15)
O5 0.069(12) 0.064(13) 0.022(8) -0.012(8) -0.018(8) 0.044(11)

loop_
_atom_type_symbol
_atom_type_description
_atom_type_scat_dispersion_real
_atom_type_scat_dispersion_imag
_atom_type_scat_source
C C 0.0033 0.0016 'International Tables Vol C Tables 4.2.6.8 and 6.1.1.4'
H H 0.0000 0.0000 'International Tables Vol C Tables 4.2.6.8 and 6.1.1.4'
N N 0.0061 0.0033 'International Tables Vol C Tables 4.2.6.8 and 6.1.1.4'
O O 0.0106 0.0060 'International Tables Vol C Tables 4.2.6.8 and 6.1.1.4'
Br Br -0.2901 2.4595 'International Tables Vol C Tables 4.2.6.8 and 6.1.1.4'
Re Re -1.0185 7.2310 'International Tables Vol C Tables 4.2.6.8 and 6.1.1.4'
Cl Cl 0.1484 0.1585 'International Tables Vol C Tables 4.2.6.8 and 6.1.1.4'

loop_
_geom_angle_atom_site_label_1
_geom_angle_atom_site_label_2
_geom_angle_atom_site_label_3
_geom_angle
_geom_angle_site_symmetry_1
_geom_angle_site_symmetry_3
_geom_angle_publ_flag
C3 Re1 C1 89.3(14) . . ?
C3 Re1 C2 91.8(13) . . ?
C1 Re1 C2 90.8(13) . . ?
C3 Re1 N4 92.2(12) . . ?
C1 Re1 N4 92.8(11) . . ?
C2 Re1 N4 174.6(9) . . ?
C3 Re1 N6 173.1(12) . . ?
C1 Re1 N6 94.5(11) . . ?
C2 Re1 N6 93.8(9) . . ?
N4 Re1 N6 82.0(8) . . ?
C3 Re1 N1 94.8(12) . . ?
C1 Re1 N1 173.9(12) . . ?
C2 Re1 N1 93.5(9) . . ?
N4 Re1 N1 82.6(7) . . ?
N6 Re1 N1 80.9(7) . . ?
N2 N1 C4 101(2) . . ?
N2 N1 Re1 117.4(15) . . ?
C4 N1 Re1 142(2) . . ?
C7 N3 N4 112(3) . . ?
C7 N3 C13 131(3) . . ?
N4 N3 C13 117(2) . . ?
O2 C2 Re1 178(3) . . ?
C12 N6 N5 101(2) . . ?
C12 N6 Re1 134.2(19) . . ?
N5 N6 Re1 123.3(15) . . ?
C9 N4 N3 104(2) . . ?
C9 N4 Re1 134(2) . . ?
N3 N4 Re1 120.7(17) . . ?
O3 C3 Re1 174(3) . . ?
N5 C13 N3 110.2(17) . . ?
N5 C13 N2 115(2) . . ?
N3 C13 N2 107(2) . . ?
N5 C13 C14 103.7(18) . . ?
N3 C13 C14 105(2) . . ?
N2 C13 C14 114.3(19) . . ?
O1 C1 Re1 173(3) . . ?
C8 C9 N4 110(3) . . ?
N6 N5 C13 113.8(19) . . ?
N6 N5 C10 116.0(19) . . ?
C13 N5 C10 130(2) . . ?
O4 C14 C13 103(2) . . ?
O4 C14 C15 38.6(16) . . ?
C13 C14 C15 142(2) . . ?
N1 N2 C6 110(2) . . ?
N1 N2 C13 122.2(18) . . ?
C6 N2 C13 128(2) . . ?
C15 O4 C14 103(3) . . ?
N3 C7 C8 105(3) . . ?
C5 C4 N1 115(3) . . ?
C6 C5 C4 107(2) . . ?
C9 C8 C7 108(2) . . ?
C5 C6 N2 107(2) . . ?
C10 C11 C12 108(2) . . ?
O4 C15 C14 38.6(17) . . ?
C11 C10 N5 103(2) . . ?
N6 C12 C11 112(2) . . ?
C21 O6 C20 127(4) . . ?

loop_
_geom_bond_atom_site_label_1
_geom_bond_atom_site_label_2
_geom_bond_distance
_geom_bond_site_symmetry_2
_geom_bond_publ_flag
Re1 C3 1.88(3) . ?
Re1 C1 1.91(3) . ?
Re1 C2 1.91(3) . ?
Re1 N4 2.13(2) . ?
Re1 N6 2.136(19) . ?
Re1 N1 2.176(18) . ?
N1 N2 1.38(3) . ?
N1 C4 1.35(3) . ?
N3 C7 1.34(3) . ?
N3 N4 1.41(3) . ?
N3 C13 1.47(3) . ?
C2 O2 1.12(3) . ?
N6 C12 1.29(3) . ?
N6 N5 1.39(3) . ?
N4 C9 1.36(3) . ?
C3 O3 1.15(3) . ?
C13 N5 1.48(3) . ?
C13 N2 1.41(3) . ?
C13 C14 1.66(3) . ?
C1 O1 1.06(3) . ?
C9 C8 1.38(4) . ?
N5 C10 1.34(3) . ?
C14 O4 1.38(3) . ?
C14 C15 2.16(5) . ?
N2 C6 1.37(3) . ?
O4 C15 1.38(4) . ?
C7 C8 1.41(4) . ?
C4 C5 1.29(4) . ?
C5 C6 1.32(4) . ?
C11 C10 1.34(4) . ?
C11 C12 1.42(4) . ?
C21 O6 1.08(5) . ?
C20 O6 2.35(5) . ?
